data_4079263
loop_
_publ_author_name
'Xiang, Jing'
'Lo, Larry Tso-Lun'
'Leung, Chi-Fai'
'Yiu, Shek-Man'
'Ko, Chi-Chiu'
'Lau, Tai-Chu'

_publ_section_title
;
 Synthesis, Structures, and Photophysical Properties of Ruthenium(II)
 Quinolinolato Complexes
;
_journal_issue 20
_journal_name_full Organometallics
_journal_page_first 7101
_journal_paper_doi 10.1021/om300621x
_journal_volume 31
_journal_year 2012
_chemical_formula_moiety 'C53 H51 N O8 P2 Ru, 2(C H2 Cl2)'
_chemical_formula_sum 'C55 H55 Cl4 N O8 P2 Ru'
_chemical_formula_weight 1162.81
_chemical_name_systematic
;
 ? 
;
_space_group_crystal_system monoclinic
_space_group_IT_number 14
_space_group_name_Hall '-P 2yn'
_space_group_name_H-M_alt 'P 1 21/n 1'
_symmetry_space_group_name_Hall '-P 2yn'
_symmetry_space_group_name_H-M 'P 1 21/n 1'
_atom_sites_solution_hydrogens geom
_atom_sites_solution_primary direct
_atom_sites_solution_secondary difmap
_audit_creation_date 2012-09-26
_audit_creation_method
;
  Olex2 1.1
  (compiled 2011.08.18 svn.r1932, GUI svn.r3819)
;
_cell_angle_alpha 90.00
_cell_angle_beta 101.690(2)
_cell_angle_gamma 90.00
_cell_formula_units_Z 4
_cell_length_a 12.4343(3)
_cell_length_b 28.1257(5)
_cell_length_c 15.6486(3)
_cell_measurement_reflns_used 16256
_cell_measurement_temperature 133(2)
_cell_measurement_theta_max 71.7411
_cell_measurement_theta_min 3.627
_cell_volume 5359.17(19)
_computing_cell_refinement
;
CrysAlisPro, Oxford Diffraction Ltd.,
Version 1.171.33.66 (release 28-04-2010 CrysAlis171 .NET)
(compiled Apr 28 2010,14:27:37)
;
_computing_data_collection
;
CrysAlisPro, Oxford Diffraction Ltd.,
Version 1.171.33.66 (release 28-04-2010 CrysAlis171 .NET)
(compiled Apr 28 2010,14:27:37)
;
_computing_data_reduction
;
CrysAlisPro, Oxford Diffraction Ltd.,
Version 1.171.33.66 (release 28-04-2010 CrysAlis171 .NET)
(compiled Apr 28 2010,14:27:37)
;
_computing_molecular_graphics
;
O. V. Dolomanov, L. J. Bourhis, R. J. Gildea, J. A. K. Howard and H. Puschmann,
OLEX2: a complete structure solution, refinement and analysis program.
J. Appl. Cryst. (2009). 42, 339-341.
;
_computing_publication_material
;
O. V. Dolomanov, L. J. Bourhis, R. J. Gildea, J. A. K. Howard and H. Puschmann,
OLEX2: a complete structure solution, refinement and analysis program.
J. Appl. Cryst. (2009). 42, 339-341.
;
_computing_structure_refinement
;
XL, G.M. Sheldrick, Acta Cryst.
(2008). A64, 112-122
;
_computing_structure_solution 'SHELXS-97 (Sheldrick, 1990)'
_diffrn_ambient_temperature 133(2)
_diffrn_detector_area_resol_mean 16.127
_diffrn_measured_fraction_theta_full 0.998
_diffrn_measured_fraction_theta_max 0.998
_diffrn_measurement_details
;
1 omega  -63.00   11.00   1.0000   16.0000
omega____ theta____ kappa____ phi______ frames
-        0.0000  -37.0000 -180.0000 74

2 omega    0.00   40.00   1.0000   16.0000
omega____ theta____ kappa____ phi______ frames
-        0.0000   37.0000  -30.0000 40

3 omega   85.00  110.00   1.0000   64.0000
omega____ theta____ kappa____ phi______ frames
-       55.0000   97.0000   44.0000 25

4 omega   73.00  122.00   1.0000   64.0000
omega____ theta____ kappa____ phi______ frames
-       55.0000  125.0000 -180.0000 49

5 omega    3.00   78.00   1.0000   64.0000
omega____ theta____ kappa____ phi______ frames
-       55.0000  -77.0000  -30.0000 75

6 omega  -26.00    9.00   1.0000  128.0000
omega____ theta____ kappa____ phi______ frames
-      -64.0000    0.0000  120.0000 35

7 omega  -64.00  -16.00   1.0000  128.0000
omega____ theta____ kappa____ phi______ frames
-      -64.0000   50.0000  -30.0000 48

8 omega -133.00  -43.00   1.0000  128.0000
omega____ theta____ kappa____ phi______ frames
-      -64.0000    0.0000  120.0000 90

9 omega   39.00   70.00   1.0000  128.0000
omega____ theta____ kappa____ phi______ frames
-      110.0000  -25.0000 -180.0000 31

10 omega   40.00   75.00   1.0000  128.0000
omega____ theta____ kappa____ phi______ frames
-      110.0000  -50.0000  120.0000 35

11 omega   49.00   81.00   1.0000  128.0000
omega____ theta____ kappa____ phi______ frames
-      110.0000  -50.0000  -60.0000 32

12 omega   39.00   70.00   1.0000  128.0000
omega____ theta____ kappa____ phi______ frames
-      110.0000  -25.0000  -90.0000 31

13 omega   44.00   71.00   1.0000  128.0000
omega____ theta____ kappa____ phi______ frames
-      110.0000  -25.0000    0.0000 27

14 omega   38.00   66.00   1.0000  128.0000
omega____ theta____ kappa____ phi______ frames
-      110.0000  -25.0000 -150.0000 28

15 omega   38.00   72.00   1.0000  128.0000
omega____ theta____ kappa____ phi______ frames
-      110.0000  -25.0000  -60.0000 34

16 omega   50.00   75.00   1.0000  128.0000
omega____ theta____ kappa____ phi______ frames
-      110.0000  -50.0000  -30.0000 25

17 omega   47.00   73.00   1.0000  128.0000
omega____ theta____ kappa____ phi______ frames
-      110.0000  -50.0000  -90.0000 26

18 omega   85.00  178.00   1.0000  128.0000
omega____ theta____ kappa____ phi______ frames
-      110.0000   77.0000 -180.0000 93

19 omega   45.00   72.00   1.0000  128.0000
omega____ theta____ kappa____ phi______ frames
-      110.0000  -25.0000  150.0000 27

20 omega   38.00   72.00   1.0000  128.0000
omega____ theta____ kappa____ phi______ frames
-      110.0000  -25.0000 -120.0000 34

21 omega   37.00   70.00   1.0000  128.0000
omega____ theta____ kappa____ phi______ frames
-      110.0000  -25.0000   30.0000 33

22 omega   39.00  141.00   1.0000  128.0000
omega____ theta____ kappa____ phi______ frames
-      110.0000  -88.0000  -69.0000 102
;
_diffrn_measurement_device_type 'Xcalibur, Sapphire3, Gemini ultra'
_diffrn_measurement_method '\w scans'
_diffrn_orient_matrix_UB_11 0.0204385
_diffrn_orient_matrix_UB_12 0.0508192
_diffrn_orient_matrix_UB_13 0.0363154
_diffrn_orient_matrix_UB_21 -0.0777712
_diffrn_orient_matrix_UB_22 -0.0094483
_diffrn_orient_matrix_UB_23 0.0632886
_diffrn_orient_matrix_UB_31 0.0976029
_diffrn_orient_matrix_UB_32 -0.0181991
_diffrn_orient_matrix_UB_33 0.0691366
_diffrn_radiation_monochromator mirror
_diffrn_radiation_type 'CU K\a'
_diffrn_radiation_wavelength 1.54184
_diffrn_reflns_av_R_equivalents 0.0254
_diffrn_reflns_av_unetI/netI 0.0221
_diffrn_reflns_limit_h_max 14
_diffrn_reflns_limit_h_min -11
_diffrn_reflns_limit_k_max 33
_diffrn_reflns_limit_k_min -33
_diffrn_reflns_limit_l_max 18
_diffrn_reflns_limit_l_min -15
_diffrn_reflns_number 22017
_diffrn_reflns_theta_full 67.00
_diffrn_reflns_theta_max 67.00
_diffrn_reflns_theta_min 3.96
_diffrn_source 'Enhance Ultra (Cu) X-ray Source'
_diffrn_source_current n/a
_diffrn_source_voltage n/a
_exptl_absorpt_coefficient_mu 5.210
_exptl_absorpt_correction_T_max 1.0
_exptl_absorpt_correction_T_min 0.53638
_exptl_absorpt_correction_type multi-scan
_exptl_absorpt_process_details
;
CrysAlisPro, Oxford Diffraction Ltd.,
Version 1.171.33.66 (release 28-04-2010 CrysAlis171 .NET)
(compiled Apr 28 2010,14:27:37)
Empirical absorption correction using spherical harmonics,
implemented in SCALE3 ABSPACK scaling algorithm.
;
_exptl_crystal_colour yellow
_exptl_crystal_colour_primary yellow
_exptl_crystal_density_diffrn 1.441
_exptl_crystal_density_method 'not measured'
_exptl_crystal_description block
_exptl_crystal_F_000 2392
_exptl_crystal_size_max 0.32
_exptl_crystal_size_mid 0.12
_exptl_crystal_size_min 0.03
_refine_diff_density_max 1.536
_refine_diff_density_min -0.904
_refine_diff_density_rms 0.101
_refine_ls_extinction_method none
_refine_ls_goodness_of_fit_ref 1.119
_refine_ls_hydrogen_treatment mixed
_refine_ls_matrix_type full
_refine_ls_number_parameters 734
_refine_ls_number_reflns 9545
_refine_ls_number_restraints 130
_refine_ls_restrained_S_all 1.128
_refine_ls_R_factor_all 0.0529
_refine_ls_R_factor_gt 0.0482
_refine_ls_shift/su_max 0.001
_refine_ls_shift/su_mean 0.000
_refine_ls_structure_factor_coef Fsqd
_refine_ls_weighting_details 'calc w=1/[\s^2^(Fo^2^)+(0.0518P)^2^+24.1734P] where P=(Fo^2^+2Fc^2^)/3'
_refine_ls_weighting_scheme calc
_refine_ls_wR_factor_gt 0.1364
_refine_ls_wR_factor_ref 0.1386
_reflns_number_gt 8595
_reflns_number_total 9545
_reflns_threshold_expression >2sigma(I)
_cod_data_source_file om300621x_si_003.cif
_cod_data_source_block 3_revised
_cod_original_cell_volume 5359.18(18)
_cod_database_code 4079263

loop_
_space_group_symop_id
_space_group_symop_operation_xyz
1 'x, y, z'
2 '-x+1/2, y+1/2, -z+1/2'
3 '-x, -y, -z'
4 'x-1/2, -y-1/2, z-1/2'

loop_
_atom_site_label
_atom_site_type_symbol
_atom_site_fract_x
_atom_site_fract_y
_atom_site_fract_z
_atom_site_U_iso_or_equiv
_atom_site_adp_type
_atom_site_occupancy
_atom_site_symmetry_multiplicity
_atom_site_calc_flag
_atom_site_refinement_flags
_atom_site_disorder_assembly
_atom_site_disorder_group
Ru1 Ru 0.79462(2) 0.207510(10) 0.598183(19) 0.01528(10) Uani 1 1 d . . .
H1 H 0.725(5) 0.213(2) 0.508(4) 0.046(16) Uiso 1 1 d . . .
Cl1 Cl 0.9905(7) 0.51701(19) 0.3637(4) 0.103(2) Uani 0.40 1 d PDU A 1
Cl1A Cl 0.9023(4) 0.56598(17) 0.2864(3) 0.1050(13) Uani 0.60 1 d PDU B 2
Cl2 Cl 0.9813(4) 0.53286(16) 0.1758(3) 0.0553(10) Uani 0.40 1 d PDU A 1
Cl2A Cl 1.0523(4) 0.51491(15) 0.2032(3) 0.0914(11) Uani 0.60 1 d PDU B 2
Cl3 Cl 1.4334(7) 0.5227(2) 0.4913(5) 0.116(2) Uani 0.40 1 d PDU . 1
Cl3A Cl 1.3253(4) 0.52399(19) 0.6167(4) 0.1073(15) Uani 0.60 1 d PDU C 2
Cl4 Cl 1.3550(7) 0.5573(5) 0.6456(6) 0.143(3) Uani 0.40 1 d PDU D 1
Cl4A Cl 1.1638(5) 0.52212(14) 0.4534(3) 0.1141(15) Uani 0.60 1 d PDU C 2
P1 P 0.72383(8) 0.12978(3) 0.59165(7) 0.0165(2) Uani 1 1 d . . .
P2 P 0.84332(8) 0.28788(4) 0.59447(7) 0.0166(2) Uani 1 1 d . . .
O1 O 0.9779(3) 0.18515(12) 0.5074(2) 0.0327(8) Uani 1 1 d . . .
O2 O 0.6582(2) 0.22183(10) 0.65573(18) 0.0196(6) Uani 1 1 d . . .
O3 O 0.8837(3) -0.01566(12) 0.3688(3) 0.0412(9) Uani 1 1 d . . .
O4 O 0.2496(2) 0.10216(11) 0.4255(2) 0.0289(7) Uani 1 1 d . . .
O5 O 0.7676(15) 0.0799(10) 0.9671(10) 0.038(5) Uani 0.40 1 d PDU E 1
O5A O 0.7992(10) 0.0851(6) 0.9703(7) 0.040(3) Uani 0.60 1 d PDU E 2
O6 O 0.5259(3) 0.42445(12) 0.7003(3) 0.0375(8) Uani 1 1 d . . .
O7 O 1.2939(2) 0.31720(11) 0.8096(2) 0.0263(7) Uani 1 1 d . . .
O8 O 0.8636(3) 0.37543(14) 0.2498(2) 0.0446(9) Uani 0.75 1 d PD F 1
O8A O 0.8636(3) 0.37543(14) 0.2498(2) 0.0446(9) Uani 0.25 1 d PD F 2
N1 N 0.8666(3) 0.20362(11) 0.7390(2) 0.0179(7) Uani 1 1 d . . .
C1 C 0.9072(3) 0.19343(15) 0.5435(3) 0.0221(9) Uani 1 1 d . . .
C2 C 1.0525(4) 0.17940(17) 0.7295(3) 0.0295(10) Uani 1 1 d . . .
H2A H 1.0201 0.1565 0.6843 0.044 Uiso 1 1 calc R . .
H2B H 1.1155 0.1648 0.7685 0.044 Uiso 1 1 calc R . .
H2C H 1.0770 0.2076 0.7020 0.044 Uiso 1 1 calc R . .
C3 C 0.9691(3) 0.19349(15) 0.7807(3) 0.0227(9) Uani 1 1 d . . .
C4 C 0.9995(4) 0.19596(17) 0.8732(3) 0.0281(10) Uani 1 1 d . . .
H4 H 1.0731 0.1893 0.9013 0.034 Uiso 1 1 calc R . .
C5 C 0.9250(4) 0.20759(16) 0.9217(3) 0.0278(10) Uani 1 1 d . . .
H5 H 0.9466 0.2094 0.9834 0.033 Uiso 1 1 calc R . .
C6 C 0.8151(4) 0.21706(15) 0.8808(3) 0.0238(9) Uani 1 1 d . . .
C7 C 0.7308(4) 0.22787(17) 0.9264(3) 0.0298(10) Uani 1 1 d . . .
H7 H 0.7464 0.2294 0.9883 0.036 Uiso 1 1 calc R . .
C8 C 0.6262(4) 0.23618(16) 0.8802(3) 0.0283(10) Uani 1 1 d . . .
H8 H 0.5696 0.2431 0.9109 0.034 Uiso 1 1 calc R . .
C9 C 0.6013(4) 0.23464(15) 0.7895(3) 0.0254(9) Uani 1 1 d . . .
H9 H 0.5282 0.2408 0.7598 0.030 Uiso 1 1 calc R . .
C10 C 0.6807(3) 0.22432(14) 0.7410(3) 0.0191(8) Uani 1 1 d . . .
C11 C 0.7903(3) 0.21510(14) 0.7883(3) 0.0206(9) Uani 1 1 d . . .
C12 C 0.7834(3) 0.08429(14) 0.5325(3) 0.0188(8) Uani 1 1 d . . .
C13 C 0.8047(4) 0.09625(15) 0.4504(3) 0.0251(9) Uani 1 1 d . . .
H13 H 0.7955 0.1282 0.4305 0.030 Uiso 1 1 calc R . .
C14 C 0.8386(4) 0.06238(17) 0.3985(3) 0.0326(11) Uani 1 1 d . . .
H14 H 0.8524 0.0710 0.3430 0.039 Uiso 1 1 calc R . .
C15 C 0.8530(4) 0.01548(16) 0.4265(3) 0.0277(10) Uani 1 1 d . . .
C16 C 0.8344(4) 0.00280(15) 0.5079(3) 0.0258(9) Uani 1 1 d . . .
H16 H 0.8456 -0.0290 0.5281 0.031 Uiso 1 1 calc R . .
C17 C 0.7988(3) 0.03739(15) 0.5597(3) 0.0225(9) Uani 1 1 d . . .
H17 H 0.7848 0.0286 0.6151 0.027 Uiso 1 1 calc R . .
C18 C 0.8990(5) -0.06408(18) 0.3955(4) 0.0482(15) Uani 1 1 d . . .
H18A H 0.9561 -0.0661 0.4486 0.072 Uiso 1 1 calc R . .
H18B H 0.9213 -0.0826 0.3490 0.072 Uiso 1 1 calc R . .
H18C H 0.8300 -0.0768 0.4070 0.072 Uiso 1 1 calc R . .
C19 C 0.5779(3) 0.12339(14) 0.5411(3) 0.0180(8) Uani 1 1 d . . .
C20 C 0.5289(3) 0.07854(15) 0.5358(3) 0.0225(9) Uani 1 1 d . . .
H20 H 0.5711 0.0518 0.5596 0.027 Uiso 1 1 calc R . .
C21 C 0.4196(4) 0.07244(15) 0.4963(3) 0.0241(9) Uani 1 1 d . . .
H21 H 0.3872 0.0417 0.4934 0.029 Uiso 1 1 calc R . .
C22 C 0.3571(3) 0.11148(15) 0.4608(3) 0.0207(8) Uani 1 1 d . . .
C23 C 0.4045(3) 0.15624(15) 0.4652(3) 0.0235(9) Uani 1 1 d . . .
H23 H 0.3621 0.1829 0.4410 0.028 Uiso 1 1 calc R . .
C24 C 0.5146(3) 0.16197(15) 0.5053(3) 0.0217(9) Uani 1 1 d . . .
H24 H 0.5469 0.1927 0.5081 0.026 Uiso 1 1 calc R . .
C25 C 0.1781(4) 0.14199(18) 0.4017(4) 0.0373(12) Uani 1 1 d . . .
H25A H 0.1827 0.1631 0.4521 0.056 Uiso 1 1 calc R . .
H25B H 0.1024 0.1307 0.3829 0.056 Uiso 1 1 calc R . .
H25C H 0.2003 0.1594 0.3538 0.056 Uiso 1 1 calc R . .
C26 C 0.7328(3) 0.10625(14) 0.7010(3) 0.0207(8) Uani 1 1 d . E .
C27 C 0.6470(4) 0.11167(16) 0.7443(3) 0.0268(10) Uani 1 1 d . . .
H27 H 0.5770 0.1211 0.7122 0.032 Uiso 1 1 calc R . .
C28 C 0.6605(5) 0.10372(17) 0.8335(3) 0.0355(11) Uani 1 1 d . E .
H28 H 0.6003 0.1075 0.8619 0.043 Uiso 1 1 calc R . .
C29 C 0.7627(5) 0.09017(17) 0.8806(3) 0.0364(12) Uani 1 1 d D . .
C30 C 0.8491(4) 0.08335(17) 0.8383(3) 0.0342(11) Uani 1 1 d . E .
H30 H 0.9182 0.0728 0.8703 0.041 Uiso 1 1 calc R . .
C31 C 0.8352(4) 0.09172(15) 0.7503(3) 0.0260(9) Uani 1 1 d . . .
H31 H 0.8955 0.0876 0.7222 0.031 Uiso 1 1 calc R E .
C32 C 0.681(2) 0.0874(14) 1.012(3) 0.064(9) Uani 0.40 1 d PDU E 1
H32A H 0.6520 0.1198 1.0008 0.096 Uiso 0.40 1 calc PR E 1
H32B H 0.7080 0.0832 1.0749 0.096 Uiso 0.40 1 calc PR E 1
H32C H 0.6216 0.0645 0.9916 0.096 Uiso 0.40 1 calc PR E 1
C32A C 0.7170(15) 0.0957(7) 1.0184(13) 0.051(4) Uani 0.60 1 d PDU E 2
H32D H 0.6943 0.1290 1.0087 0.076 Uiso 0.60 1 calc PR E 2
H32E H 0.7464 0.0906 1.0807 0.076 Uiso 0.60 1 calc PR E 2
H32F H 0.6534 0.0749 0.9992 0.076 Uiso 0.60 1 calc PR E 2
C33 C 0.7542(3) 0.33054(14) 0.6339(3) 0.0200(8) Uani 1 1 d . . .
C34 C 0.6408(3) 0.32369(15) 0.6072(3) 0.0218(9) Uani 1 1 d . . .
H34 H 0.6140 0.2965 0.5734 0.026 Uiso 1 1 calc R . .
C35 C 0.5674(4) 0.35601(16) 0.6295(3) 0.0264(9) Uani 1 1 d . . .
H35 H 0.4907 0.3511 0.6106 0.032 Uiso 1 1 calc R . .
C36 C 0.6053(4) 0.39555(16) 0.6793(3) 0.0280(10) Uani 1 1 d . . .
C37 C 0.7170(4) 0.40357(16) 0.7047(3) 0.0302(10) Uani 1 1 d . . .
H37 H 0.7432 0.4311 0.7375 0.036 Uiso 1 1 calc R . .
C38 C 0.7908(4) 0.37103(16) 0.6820(3) 0.0274(10) Uani 1 1 d . . .
H38 H 0.8675 0.3766 0.6997 0.033 Uiso 1 1 calc R . .
C39 C 0.5625(5) 0.46579(18) 0.7503(4) 0.0456(14) Uani 1 1 d . . .
H39A H 0.6129 0.4565 0.8043 0.068 Uiso 1 1 calc R . .
H39B H 0.4992 0.4824 0.7647 0.068 Uiso 1 1 calc R . .
H39C H 0.6006 0.4869 0.7165 0.068 Uiso 1 1 calc R . .
C40 C 0.9806(3) 0.30076(14) 0.6580(3) 0.0179(8) Uani 1 1 d . . .
C41 C 1.0697(3) 0.30359(15) 0.6171(3) 0.0217(9) Uani 1 1 d . . .
H41 H 1.0580 0.3018 0.5553 0.026 Uiso 1 1 calc R . .
C42 C 1.1760(3) 0.30901(15) 0.6656(3) 0.0243(9) Uani 1 1 d . . .
H42 H 1.2362 0.3109 0.6369 0.029 Uiso 1 1 calc R . .
C43 C 1.1940(3) 0.31171(14) 0.7563(3) 0.0202(8) Uani 1 1 d . . .
C44 C 1.1058(3) 0.30839(15) 0.7983(3) 0.0220(9) Uani 1 1 d . . .
H44 H 1.1175 0.3100 0.8602 0.026 Uiso 1 1 calc R . .
C45 C 1.0002(3) 0.30275(15) 0.7486(3) 0.0207(9) Uani 1 1 d . . .
H45 H 0.9401 0.3002 0.7773 0.025 Uiso 1 1 calc R . .
C46 C 1.3853(4) 0.32648(19) 0.7699(3) 0.0335(11) Uani 1 1 d . . .
H46A H 1.3925 0.3007 0.7293 0.050 Uiso 1 1 calc R . .
H46B H 1.4524 0.3284 0.8151 0.050 Uiso 1 1 calc R . .
H46C H 1.3739 0.3567 0.7381 0.050 Uiso 1 1 calc R . .
C47 C 0.8501(3) 0.31315(15) 0.4880(3) 0.0213(9) Uani 1 1 d . F .
C48 C 0.8765(4) 0.36100(17) 0.4812(3) 0.0320(11) Uani 1 1 d . . .
H48 H 0.8917 0.3801 0.5323 0.038 Uiso 1 1 calc R . .
C49 C 0.8810(4) 0.38111(18) 0.4016(3) 0.0365(12) Uani 1 1 d . F .
H49 H 0.8990 0.4138 0.3982 0.044 Uiso 1 1 calc R . .
C50 C 0.8591(4) 0.35364(18) 0.3265(3) 0.0301(10) Uani 1 1 d . . .
C51 C 0.8341(4) 0.30608(17) 0.3320(3) 0.0266(10) Uani 1 1 d . F .
H51 H 0.8206 0.2870 0.2809 0.032 Uiso 1 1 calc R . .
C52 C 0.8287(3) 0.28610(16) 0.4123(3) 0.0225(9) Uani 1 1 d . . .
H52 H 0.8101 0.2535 0.4154 0.027 Uiso 1 1 calc R F .
C53 C 0.8474(6) 0.3489(3) 0.1731(4) 0.0423(17) Uani 0.75 1 d PD F 1
H53A H 0.8991 0.3222 0.1804 0.063 Uiso 0.75 1 calc PR F 1
H53B H 0.8597 0.3692 0.1250 0.063 Uiso 0.75 1 calc PR F 1
H53C H 0.7720 0.3367 0.1600 0.063 Uiso 0.75 1 calc PR F 1
C53A C 0.8656(19) 0.4238(6) 0.2327(15) 0.045(5) Uani 0.25 1 d PDU F 2
H53D H 0.8103 0.4400 0.2587 0.068 Uiso 0.25 1 calc PR F 2
H53E H 0.8496 0.4290 0.1695 0.068 Uiso 0.25 1 calc PR F 2
H53F H 0.9385 0.4366 0.2579 0.068 Uiso 0.25 1 calc PR F 2
C54 C 0.9338(14) 0.4981(6) 0.2544(9) 0.061(3) Uani 0.40 1 d PDU A 1
H54A H 0.9537 0.4644 0.2476 0.073 Uiso 0.40 1 calc PR A 1
H54B H 0.8528 0.5002 0.2441 0.073 Uiso 0.40 1 calc PR A 1
C54A C 0.9497(12) 0.5543(6) 0.1889(9) 0.078(3) Uani 0.60 1 d PDU B 2
H54C H 0.8879 0.5420 0.1442 0.094 Uiso 0.60 1 calc PR B 2
H54D H 0.9749 0.5844 0.1667 0.094 Uiso 0.60 1 calc PR B 2
C55 C 1.348(2) 0.5624(10) 0.5293(13) 0.123(6) Uani 0.40 1 d PDU D 1
H55A H 1.2709 0.5567 0.4984 0.147 Uiso 0.40 1 calc PR D 1
H55B H 1.3677 0.5952 0.5157 0.147 Uiso 0.40 1 calc PR D 1
C55A C 1.3042(12) 0.5315(5) 0.5004(9) 0.099(3) Uani 0.60 1 d PDU C 2
H55C H 1.3261 0.5641 0.4866 0.119 Uiso 0.60 1 calc PR C 2
H55D H 1.3502 0.5086 0.4758 0.119 Uiso 0.60 1 calc PR C 2

loop_
_atom_site_aniso_label
_atom_site_aniso_U_11
_atom_site_aniso_U_22
_atom_site_aniso_U_33
_atom_site_aniso_U_23
_atom_site_aniso_U_13
_atom_site_aniso_U_12
Ru1 0.01324(16) 0.01625(17) 0.01622(17) -0.00080(11) 0.00269(11) -0.00107(11)
Cl1 0.196(7) 0.064(3) 0.065(3) -0.005(2) 0.064(4) -0.008(4)
Cl1A 0.111(3) 0.114(3) 0.096(3) -0.008(2) 0.036(2) 0.022(3)
Cl2 0.064(3) 0.045(2) 0.059(2) 0.0173(19) 0.019(2) 0.0138(19)
Cl2A 0.111(3) 0.085(3) 0.084(2) -0.020(2) 0.033(2) -0.011(2)
Cl3 0.154(6) 0.096(4) 0.089(4) -0.029(3) -0.001(4) -0.007(4)
Cl3A 0.093(3) 0.101(3) 0.119(3) 0.009(3) 0.001(3) 0.025(3)
Cl4 0.095(5) 0.218(10) 0.115(5) 0.019(6) 0.024(4) 0.059(6)
Cl4A 0.165(4) 0.057(2) 0.108(3) -0.001(2) -0.001(3) 0.015(2)
P1 0.0148(5) 0.0158(5) 0.0190(5) -0.0002(4) 0.0034(4) -0.0007(4)
P2 0.0145(5) 0.0178(5) 0.0173(5) -0.0003(4) 0.0028(4) -0.0020(4)
O1 0.0247(17) 0.0392(19) 0.0389(19) -0.0047(15) 0.0176(15) 0.0022(14)
O2 0.0162(14) 0.0231(15) 0.0195(15) 0.0002(11) 0.0035(11) 0.0003(11)
O3 0.057(2) 0.0249(17) 0.050(2) -0.0126(16) 0.0299(19) -0.0030(16)
O4 0.0171(15) 0.0253(16) 0.0410(19) 0.0015(14) -0.0017(13) -0.0006(12)
O5 0.043(8) 0.049(8) 0.022(6) 0.009(5) 0.007(5) -0.003(7)
O5A 0.052(7) 0.044(5) 0.027(4) 0.001(3) 0.011(4) -0.006(5)
O6 0.0369(19) 0.0252(17) 0.055(2) -0.0075(15) 0.0200(17) 0.0067(14)
O7 0.0178(14) 0.0350(17) 0.0238(16) -0.0027(13) -0.0016(12) -0.0044(13)
O8 0.056(2) 0.048(2) 0.034(2) 0.0207(17) 0.0189(18) 0.0060(18)
O8A 0.056(2) 0.048(2) 0.034(2) 0.0207(17) 0.0189(18) 0.0060(18)
N1 0.0162(16) 0.0167(16) 0.0197(18) 0.0002(13) 0.0009(14) -0.0028(13)
C1 0.023(2) 0.022(2) 0.020(2) 0.0001(17) 0.0006(18) -0.0045(17)
C2 0.020(2) 0.031(2) 0.037(3) -0.001(2) 0.0032(19) 0.0030(18)
C3 0.020(2) 0.020(2) 0.027(2) 0.0029(17) 0.0016(18) -0.0026(16)
C4 0.020(2) 0.031(2) 0.028(2) 0.0054(19) -0.0063(18) -0.0019(18)
C5 0.031(2) 0.033(3) 0.015(2) 0.0026(18) -0.0044(18) -0.0051(19)
C6 0.030(2) 0.021(2) 0.020(2) 0.0007(16) 0.0034(18) -0.0034(18)
C7 0.040(3) 0.030(2) 0.021(2) -0.0028(19) 0.011(2) -0.006(2)
C8 0.033(2) 0.029(2) 0.027(2) -0.0014(19) 0.015(2) -0.0002(19)
C9 0.021(2) 0.024(2) 0.033(2) -0.0018(18) 0.0102(19) 0.0012(17)
C10 0.021(2) 0.0127(18) 0.025(2) 0.0002(16) 0.0074(17) -0.0024(15)
C11 0.022(2) 0.0144(19) 0.027(2) 0.0003(16) 0.0100(18) -0.0020(16)
C12 0.0146(19) 0.019(2) 0.022(2) -0.0021(16) 0.0028(16) -0.0014(15)
C13 0.029(2) 0.019(2) 0.027(2) 0.0003(17) 0.0048(19) -0.0012(17)
C14 0.043(3) 0.027(2) 0.032(3) -0.003(2) 0.019(2) -0.003(2)
C15 0.026(2) 0.024(2) 0.035(3) -0.0087(19) 0.011(2) -0.0024(18)
C16 0.024(2) 0.018(2) 0.036(3) 0.0002(18) 0.0080(19) -0.0002(17)
C17 0.021(2) 0.020(2) 0.028(2) 0.0008(17) 0.0076(18) -0.0006(16)
C18 0.058(4) 0.021(2) 0.075(4) -0.015(3) 0.037(3) -0.003(2)
C19 0.0175(19) 0.020(2) 0.017(2) 0.0000(15) 0.0042(16) -0.0010(16)
C20 0.021(2) 0.018(2) 0.027(2) 0.0009(17) 0.0026(18) 0.0029(16)
C21 0.023(2) 0.019(2) 0.030(2) -0.0034(17) 0.0042(18) -0.0038(17)
C22 0.016(2) 0.025(2) 0.021(2) -0.0018(17) 0.0036(16) -0.0018(16)
C23 0.021(2) 0.021(2) 0.028(2) 0.0055(17) 0.0035(18) 0.0027(17)
C24 0.022(2) 0.017(2) 0.027(2) 0.0014(17) 0.0059(18) -0.0011(16)
C25 0.019(2) 0.035(3) 0.053(3) -0.002(2) -0.006(2) 0.005(2)
C26 0.024(2) 0.0156(19) 0.022(2) 0.0014(16) 0.0045(17) -0.0026(16)
C27 0.028(2) 0.023(2) 0.031(2) 0.0005(18) 0.0106(19) -0.0016(18)
C28 0.049(3) 0.028(2) 0.035(3) 0.001(2) 0.023(2) -0.001(2)
C29 0.061(3) 0.025(2) 0.023(2) 0.0026(19) 0.008(2) 0.000(2)
C30 0.042(3) 0.029(2) 0.028(3) 0.004(2) -0.002(2) 0.004(2)
C31 0.026(2) 0.023(2) 0.027(2) 0.0005(18) 0.0038(19) -0.0001(18)
C32 0.071(14) 0.085(17) 0.044(12) -0.002(10) 0.032(11) 0.002(12)
C32A 0.081(11) 0.051(7) 0.026(6) 0.002(5) 0.027(8) -0.004(8)
C33 0.022(2) 0.018(2) 0.020(2) 0.0010(16) 0.0043(17) 0.0012(16)
C34 0.022(2) 0.021(2) 0.021(2) -0.0017(16) 0.0023(17) -0.0005(17)
C35 0.021(2) 0.025(2) 0.034(3) -0.0008(19) 0.0069(19) 0.0003(17)
C36 0.032(2) 0.021(2) 0.034(3) 0.0012(19) 0.016(2) 0.0055(19)
C37 0.035(3) 0.022(2) 0.034(3) -0.0075(19) 0.008(2) -0.0028(19)
C38 0.025(2) 0.023(2) 0.035(3) -0.0046(19) 0.0079(19) -0.0019(18)
C39 0.057(4) 0.026(3) 0.060(4) -0.010(2) 0.026(3) 0.006(2)
C40 0.0150(19) 0.0156(19) 0.022(2) -0.0012(15) 0.0014(16) -0.0021(15)
C41 0.023(2) 0.025(2) 0.018(2) -0.0025(16) 0.0036(17) -0.0028(17)
C42 0.019(2) 0.025(2) 0.030(2) -0.0020(18) 0.0095(18) -0.0015(17)
C43 0.019(2) 0.019(2) 0.022(2) -0.0027(16) 0.0004(17) -0.0026(16)
C44 0.024(2) 0.024(2) 0.018(2) -0.0016(17) 0.0039(17) -0.0028(17)
C45 0.018(2) 0.023(2) 0.022(2) -0.0004(17) 0.0079(17) -0.0025(16)
C46 0.018(2) 0.045(3) 0.037(3) -0.004(2) 0.002(2) -0.006(2)
C47 0.017(2) 0.025(2) 0.022(2) 0.0032(17) 0.0032(17) 0.0002(16)
C48 0.042(3) 0.026(2) 0.029(3) 0.0009(19) 0.010(2) -0.004(2)
C49 0.047(3) 0.027(3) 0.037(3) 0.008(2) 0.013(2) -0.004(2)
C50 0.026(2) 0.038(3) 0.028(2) 0.012(2) 0.010(2) 0.003(2)
C51 0.020(2) 0.037(3) 0.023(2) 0.0006(19) 0.0054(18) 0.0017(19)
C52 0.018(2) 0.026(2) 0.024(2) 0.0024(17) 0.0047(17) 0.0001(17)
C53 0.046(4) 0.060(5) 0.023(3) 0.013(3) 0.011(3) 0.009(4)
C53A 0.038(12) 0.051(13) 0.044(13) 0.024(11) 0.003(10) 0.002(10)
C54 0.067(8) 0.049(7) 0.072(5) 0.013(5) 0.027(6) -0.005(6)
C54A 0.078(7) 0.085(8) 0.071(6) -0.001(6) 0.015(5) -0.012(5)
C55 0.126(11) 0.124(11) 0.118(7) 0.029(8) 0.023(9) 0.019(8)
C55A 0.132(6) 0.059(7) 0.108(5) 0.000(6) 0.029(7) 0.020(7)

loop_
_atom_type_symbol
_atom_type_description
_atom_type_scat_dispersion_real
_atom_type_scat_dispersion_imag
_atom_type_scat_source
C C 0.0181 0.0091 'International Tables Vol C Tables 4.2.6.8 and 6.1.1.4'
N N 0.0311 0.0180 'International Tables Vol C Tables 4.2.6.8 and 6.1.1.4'
O O 0.0492 0.0322 'International Tables Vol C Tables 4.2.6.8 and 6.1.1.4'
P P 0.2955 0.4335 'International Tables Vol C Tables 4.2.6.8 and 6.1.1.4'
Ru Ru 0.0552 3.2960 'International Tables Vol C Tables 4.2.6.8 and 6.1.1.4'
Cl Cl 0.3639 0.7018 'International Tables Vol C Tables 4.2.6.8 and 6.1.1.4'
H H 0.0000 0.0000 'International Tables Vol C Tables 4.2.6.8 and 6.1.1.4'

loop_
_geom_angle_atom_site_label_1
_geom_angle_atom_site_label_2
_geom_angle_atom_site_label_3
_geom_angle
_geom_angle_site_symmetry_3
P1 Ru1 H1 85(2) .
P2 Ru1 H1 89(2) .
P2 Ru1 P1 172.72(4) .
O2 Ru1 H1 91(2) .
O2 Ru1 P1 82.54(8) .
O2 Ru1 P2 93.46(8) .
O2 Ru1 N1 77.40(12) .
N1 Ru1 H1 168(2) .
N1 Ru1 P1 94.00(9) .
N1 Ru1 P2 91.03(9) .
C1 Ru1 H1 86(2) .
C1 Ru1 P1 95.38(13) .
C1 Ru1 P2 88.34(13) .
C1 Ru1 O2 176.77(15) .
C1 Ru1 N1 105.26(16) .
C55 Cl3 Cl3 152.5(10) 3_866
C12 P1 Ru1 119.19(13) .
C12 P1 C19 100.39(18) .
C19 P1 Ru1 116.01(13) .
C26 P1 Ru1 110.29(14) .
C26 P1 C12 105.60(19) .
C26 P1 C19 103.72(19) .
C33 P2 Ru1 116.63(14) .
C33 P2 C40 104.48(19) .
C33 P2 C47 101.28(19) .
C40 P2 Ru1 113.25(13) .
C47 P2 Ru1 117.20(14) .
C47 P2 C40 102.03(19) .
C10 O2 Ru1 114.9(2) .
C15 O3 C18 117.3(4) .
C22 O4 C25 117.4(3) .
C29 O5 C32 125(2) .
C29 O5A C32A 113.1(13) .
C36 O6 C39 116.8(4) .
C43 O7 C46 117.7(3) .
C50 O8 C53 119.7(5) .
C3 N1 Ru1 130.5(3) .
C3 N1 C11 118.2(4) .
C11 N1 Ru1 111.2(3) .
O1 C1 Ru1 178.6(4) .
H2A C2 H2B 109.5 .
H2A C2 H2C 109.5 .
H2B C2 H2C 109.5 .
C3 C2 H2A 109.5 .
C3 C2 H2B 109.5 .
C3 C2 H2C 109.5 .
N1 C3 C2 119.5(4) .
N1 C3 C4 121.1(4) .
C4 C3 C2 119.4(4) .
C3 C4 H4 119.6 .
C5 C4 C3 120.8(4) .
C5 C4 H4 119.6 .
C4 C5 H5 119.9 .
C4 C5 C6 120.2(4) .
C6 C5 H5 119.9 .
C5 C6 C7 124.1(4) .
C5 C6 C11 116.4(4) .
C7 C6 C11 119.6(4) .
C6 C7 H7 120.3 .
C8 C7 C6 119.4(4) .
C8 C7 H7 120.3 .
C7 C8 H8 119.3 .
C7 C8 C9 121.5(4) .
C9 C8 H8 119.3 .
C8 C9 H9 119.1 .
C8 C9 C10 121.8(4) .
C10 C9 H9 119.1 .
O2 C10 C9 122.5(4) .
O2 C10 C11 120.0(4) .
C9 C10 C11 117.4(4) .
N1 C11 C6 123.3(4) .
N1 C11 C10 116.3(4) .
C6 C11 C10 120.4(4) .
C13 C12 P1 117.9(3) .
C17 C12 P1 123.8(3) .
C17 C12 C13 118.0(4) .
C12 C13 H13 119.6 .
C14 C13 C12 120.8(4) .
C14 C13 H13 119.6 .
C13 C14 H14 119.8 .
C13 C14 C15 120.5(4) .
C15 C14 H14 119.8 .
O3 C15 C14 115.8(4) .
O3 C15 C16 124.3(4) .
C16 C15 C14 119.9(4) .
C15 C16 H16 120.5 .
C15 C16 C17 119.1(4) .
C17 C16 H16 120.5 .
C12 C17 C16 121.6(4) .
C12 C17 H17 119.2 .
C16 C17 H17 119.2 .
O3 C18 H18A 109.5 .
O3 C18 H18B 109.5 .
O3 C18 H18C 109.5 .
H18A C18 H18B 109.5 .
H18A C18 H18C 109.5 .
H18B C18 H18C 109.5 .
C20 C19 P1 119.7(3) .
C24 C19 P1 121.8(3) .
C24 C19 C20 118.5(4) .
C19 C20 H20 119.5 .
C21 C20 C19 121.0(4) .
C21 C20 H20 119.5 .
C20 C21 H21 120.1 .
C20 C21 C22 119.8(4) .
C22 C21 H21 120.1 .
O4 C22 C21 115.5(4) .
O4 C22 C23 124.5(4) .
C23 C22 C21 119.9(4) .
C22 C23 H23 120.1 .
C22 C23 C24 119.7(4) .
C24 C23 H23 120.1 .
C19 C24 C23 121.0(4) .
C19 C24 H24 119.5 .
C23 C24 H24 119.5 .
O4 C25 H25A 109.5 .
O4 C25 H25B 109.5 .
O4 C25 H25C 109.5 .
H25A C25 H25B 109.5 .
H25A C25 H25C 109.5 .
H25B C25 H25C 109.5 .
C27 C26 P1 121.0(3) .
C27 C26 C31 117.7(4) .
C31 C26 P1 119.9(3) .
C26 C27 H27 119.1 .
C26 C27 C28 121.8(5) .
C28 C27 H27 119.1 .
C27 C28 H28 120.4 .
C29 C28 C27 119.2(5) .
C29 C28 H28 120.4 .
O5 C29 O5A 17.1(11) .
O5 C29 C28 115.7(9) .
O5 C29 C30 124.0(10) .
C28 C29 O5A 129.8(7) .
C30 C29 O5A 110.0(7) .
C30 C29 C28 120.0(4) .
C29 C30 H30 119.9 .
C31 C30 C29 120.3(5) .
C31 C30 H30 119.9 .
C26 C31 H31 119.5 .
C30 C31 C26 121.0(4) .
C30 C31 H31 119.5 .
O5A C32A H32D 109.5 .
O5A C32A H32E 109.5 .
O5A C32A H32F 109.5 .
H32D C32A H32E 109.5 .
H32D C32A H32F 109.5 .
H32E C32A H32F 109.5 .
C34 C33 P2 116.9(3) .
C38 C33 P2 124.6(3) .
C38 C33 C34 118.3(4) .
C33 C34 H34 119.7 .
C35 C34 C33 120.7(4) .
C35 C34 H34 119.7 .
C34 C35 H35 119.9 .
C34 C35 C36 120.3(4) .
C36 C35 H35 119.9 .
O6 C36 C35 115.6(4) .
O6 C36 C37 124.4(4) .
C37 C36 C35 120.0(4) .
C36 C37 H37 120.2 .
C36 C37 C38 119.7(4) .
C38 C37 H37 120.2 .
C33 C38 C37 121.1(4) .
C33 C38 H38 119.5 .
C37 C38 H38 119.5 .
O6 C39 H39A 109.5 .
O6 C39 H39B 109.5 .
O6 C39 H39C 109.5 .
H39A C39 H39B 109.5 .
H39A C39 H39C 109.5 .
H39B C39 H39C 109.5 .
C41 C40 P2 120.3(3) .
C41 C40 C45 118.4(4) .
C45 C40 P2 120.9(3) .
C40 C41 H41 119.6 .
C40 C41 C42 120.8(4) .
C42 C41 H41 119.6 .
C41 C42 H42 120.0 .
C43 C42 C41 120.0(4) .
C43 C42 H42 120.0 .
O7 C43 C42 124.7(4) .
O7 C43 C44 115.4(4) .
C44 C43 C42 119.9(4) .
C43 C44 H44 120.4 .
C43 C44 C45 119.2(4) .
C45 C44 H44 120.4 .
C40 C45 C44 121.7(4) .
C40 C45 H45 119.2 .
C44 C45 H45 119.2 .
O7 C46 H46A 109.5 .
O7 C46 H46B 109.5 .
O7 C46 H46C 109.5 .
H46A C46 H46B 109.5 .
H46A C46 H46C 109.5 .
H46B C46 H46C 109.5 .
C48 C47 P2 120.0(3) .
C52 C47 P2 121.9(3) .
C52 C47 C48 118.1(4) .
C47 C48 H48 119.4 .
C49 C48 C47 121.2(5) .
C49 C48 H48 119.4 .
C48 C49 H49 120.0 .
C48 C49 C50 120.0(5) .
C50 C49 H49 120.0 .
O8 C50 C49 117.4(4) .
O8 C50 C51 122.8(5) .
C51 C50 C49 119.8(4) .
C50 C51 H51 120.0 .
C50 C51 C52 120.0(4) .
C52 C51 H51 120.0 .
C47 C52 C51 120.9(4) .
C47 C52 H52 119.5 .
C51 C52 H52 119.5 .
H53D C53A H53E 109.5 .
H53D C53A H53F 109.5 .
H53E C53A H53F 109.5 .
Cl1 C54 H54A 109.2 .
Cl1 C54 H54B 109.2 .
Cl2 C54 Cl1 112.2(8) .
Cl2 C54 H54A 109.2 .
Cl2 C54 H54B 109.2 .
H54A C54 H54B 107.9 .
Cl1A C54A H54C 109.1 .
Cl1A C54A H54D 109.1 .
Cl2A C54A Cl1A 112.7(8) .
Cl2A C54A H54C 109.1 .
Cl2A C54A H54D 109.1 .
H54C C54A H54D 107.8 .
Cl3 C55 Cl4 112.6(12) .
Cl3 C55 H55A 109.1 .
Cl3 C55 H55B 109.1 .
Cl4 C55 H55A 109.1 .
Cl4 C55 H55B 109.1 .
H55A C55 H55B 107.8 .
Cl3A C55A H55C 109.8 .
Cl3A C55A H55D 109.8 .
Cl4A C55A Cl3A 109.3(8) .
Cl4A C55A H55C 109.8 .
Cl4A C55A H55D 109.8 .
H55C C55A H55D 108.3 .

loop_
_geom_bond_atom_site_label_1
_geom_bond_atom_site_label_2
_geom_bond_distance
_geom_bond_site_symmetry_2
Ru1 H1 1.50(6) .
Ru1 P1 2.3511(10) .
Ru1 P2 2.3439(10) .
Ru1 O2 2.114(3) .
Ru1 N1 2.207(3) .
Ru1 C1 1.827(4) .
Cl1 C54 1.793(14) .
Cl1A C54A 1.775(13) .
Cl2 C54 1.764(13) .
Cl2A C54A 1.670(13) .
Cl3 Cl3 2.066(16) 3_866
Cl3 C55 1.732(17) .
Cl3A C55A 1.799(14) .
Cl4 C55 1.809(17) .
Cl4A C55A 1.772(14) .
P1 C12 1.823(4) .
P1 C19 1.836(4) .
P1 C26 1.816(4) .
P2 C33 1.824(4) .
P2 C40 1.829(4) .
P2 C47 1.829(4) .
O1 C1 1.159(5) .
O2 C10 1.309(5) .
O3 C15 1.366(5) .
O3 C18 1.426(6) .
O4 C22 1.364(5) .
O4 C25 1.432(6) .
O5 C29 1.373(15) .
O5 C32 1.422(16) .
O5A C29 1.392(12) .
O5A C32A 1.419(12) .
O6 C36 1.369(5) .
O6 C39 1.424(6) .
O7 C43 1.358(5) .
O7 C46 1.425(5) .
O8 C50 1.359(6) .
O8 C53 1.392(8) .
N1 C3 1.340(5) .
N1 C11 1.376(5) .
C2 H2A 0.9800 .
C2 H2B 0.9800 .
C2 H2C 0.9800 .
C2 C3 1.487(6) .
C3 C4 1.422(6) .
C4 H4 0.9500 .
C4 C5 1.351(7) .
C5 H5 0.9500 .
C5 C6 1.412(6) .
C6 C7 1.414(6) .
C6 C11 1.418(6) .
C7 H7 0.9500 .
C7 C8 1.374(7) .
C8 H8 0.9500 .
C8 C9 1.391(7) .
C9 H9 0.9500 .
C9 C10 1.392(6) .
C10 C11 1.437(6) .
C12 C13 1.404(6) .
C12 C17 1.388(6) .
C13 H13 0.9500 .
C13 C14 1.373(6) .
C14 H14 0.9500 .
C14 C15 1.390(7) .
C15 C16 1.387(7) .
C16 H16 0.9500 .
C16 C17 1.394(6) .
C17 H17 0.9500 .
C18 H18A 0.9800 .
C18 H18B 0.9800 .
C18 H18C 0.9800 .
C19 C20 1.396(6) .
C19 C24 1.390(6) .
C20 H20 0.9500 .
C20 C21 1.385(6) .
C21 H21 0.9500 .
C21 C22 1.394(6) .
C22 C23 1.386(6) .
C23 H23 0.9500 .
C23 C24 1.395(6) .
C24 H24 0.9500 .
C25 H25A 0.9800 .
C25 H25B 0.9800 .
C25 H25C 0.9800 .
C26 C27 1.384(6) .
C26 C31 1.408(6) .
C27 H27 0.9500 .
C27 C28 1.390(7) .
C28 H28 0.9500 .
C28 C29 1.388(8) .
C29 C30 1.384(8) .
C30 H30 0.9500 .
C30 C31 1.374(7) .
C31 H31 0.9500 .
C32 H32A 0.9800 .
C32 H32B 0.9800 .
C32 H32C 0.9800 .
C32A H32D 0.9800 .
C32A H32E 0.9800 .
C32A H32F 0.9800 .
C33 C34 1.400(6) .
C33 C38 1.390(6) .
C34 H34 0.9500 .
C34 C35 1.382(6) .
C35 H35 0.9500 .
C35 C36 1.385(7) .
C36 C37 1.383(7) .
C37 H37 0.9500 .
C37 C38 1.392(6) .
C38 H38 0.9500 .
C39 H39A 0.9800 .
C39 H39B 0.9800 .
C39 H39C 0.9800 .
C40 C41 1.389(6) .
C40 C45 1.390(6) .
C41 H41 0.9500 .
C41 C42 1.393(6) .
C42 H42 0.9500 .
C42 C43 1.392(6) .
C43 C44 1.391(6) .
C44 H44 0.9500 .
C44 C45 1.393(6) .
C45 H45 0.9500 .
C46 H46A 0.9800 .
C46 H46B 0.9800 .
C46 H46C 0.9800 .
C47 C48 1.395(6) .
C47 C52 1.387(6) .
C48 H48 0.9500 .
C48 C49 1.379(7) .
C49 H49 0.9500 .
C49 C50 1.386(7) .
C50 C51 1.380(7) .
C51 H51 0.9500 .
C51 C52 1.391(6) .
C52 H52 0.9500 .
C53 H53A 0.9800 .
C53 H53B 0.9800 .
C53 H53C 0.9800 .
C53A H53D 0.9800 .
C53A H53E 0.9800 .
C53A H53F 0.9800 .
C54 H54A 0.9900 .
C54 H54B 0.9900 .
C54A H54C 0.9900 .
C54A H54D 0.9900 .
C55 H55A 0.9900 .
C55 H55B 0.9900 .
C55A H55C 0.9900 .
C55A H55D 0.9900 .
